data_7204881
loop_
_publ_author_name
'Dai, Chaoyang'
'Yuan, Zheng'
'Collings, Jonathan C.'
'Fasina, Tolulope M.'
'Thomas, Rhodri Ll.'
'Roscoe, Karl P.'
'Stimson, Lorna M.'
'Yufit, Dmitry S.'
'Batsanov, Andrei S.'
'Howard, Judith A. K.'
'Marder, Todd B.'

_publ_section_title
;
 Crystal engineering with p-substituted 4-ethynylbenzenes using the
 C?H?O supramolecular synthon
;
_journal_issue 32
_journal_name_full CrystEngComm
_journal_page_first 184
_journal_paper_doi 10.1039/b404502e
_journal_volume 6
_journal_year 2004
_chemical_absolute_configuration inapplicable
_chemical_formula_moiety 'C9 H8 S'
_chemical_formula_sum 'C9 H8 S'
_chemical_formula_weight 148.21
_chemical_melting_point 290.5(5)
_chemical_name_common 4-ethynylthioanisole
_chemical_name_systematic
;
4-ethynylthioanisole
;
_space_group_IT_number 19
_symmetry_cell_setting orthorhombic
_symmetry_space_group_name_Hall 'P 2ac 2ab'
_symmetry_space_group_name_H-M 'P 21 21 21'
_atom_sites_solution_hydrogens geom
_atom_sites_solution_primary direct
_atom_sites_solution_secondary difmap
_audit_creation_method SHELXL-97
_cell_angle_alpha 90.00
_cell_angle_beta 90.00
_cell_angle_gamma 90.00
_cell_formula_units_Z 4
_cell_length_a 5.646(1)
_cell_length_b 7.268(1)
_cell_length_c 19.528(4)
_cell_measurement_reflns_used 707
_cell_measurement_temperature 120(2)
_cell_measurement_theta_max 28.94
_cell_measurement_theta_min 2.99
_cell_volume 801.3(2)
_computing_cell_refinement 'SMART version 5.625 (Bruker, 2001)'
_computing_data_collection 'SMART version 5.625 (Bruker, 2001)'
_computing_data_reduction 'SAINT version 6.02A (Bruker, 2001)'
_computing_molecular_graphics 'SHELXTL version 6.12 (Bruker, 2001)'
_computing_publication_material 'SHELXTL version 6.12 (Bruker, 2001)'
_computing_structure_refinement 'SHELXTL version 6.12 (Bruker, 2001)'
_computing_structure_solution 'SHELXTL version 6.12 (Bruker, 2001)'
_diffrn_ambient_temperature 120(2)
_diffrn_detector_area_resol_mean 8
_diffrn_measured_fraction_theta_full 0.998
_diffrn_measured_fraction_theta_max 0.998
_diffrn_measurement_device_type 'Bruker SMART CCD 6000'
_diffrn_measurement_method \w-scan
_diffrn_radiation_monochromator graphite
_diffrn_radiation_source 'fine-focus sealed tube'
_diffrn_radiation_type MoK\a
_diffrn_radiation_wavelength 0.71073
_diffrn_reflns_av_R_equivalents 0.1071
_diffrn_reflns_av_sigmaI/netI 0.1362
_diffrn_reflns_limit_h_max 7
_diffrn_reflns_limit_h_min -7
_diffrn_reflns_limit_k_max 9
_diffrn_reflns_limit_k_min -9
_diffrn_reflns_limit_l_max 25
_diffrn_reflns_limit_l_min -25
_diffrn_reflns_number 6423
_diffrn_reflns_theta_full 28.00
_diffrn_reflns_theta_max 28.00
_diffrn_reflns_theta_min 2.09
_exptl_absorpt_coefficient_mu 0.320
_exptl_absorpt_correction_type none
_exptl_crystal_colour colourless
_exptl_crystal_density_diffrn 1.228
_exptl_crystal_density_meas ?
_exptl_crystal_density_method .
_exptl_crystal_description plate
_exptl_crystal_F_000 312
_exptl_crystal_size_max 0.22
_exptl_crystal_size_mid 0.20
_exptl_crystal_size_min 0.01
_refine_diff_density_max 0.321
_refine_diff_density_min -0.561
_refine_diff_density_rms 0.070
_refine_ls_abs_structure_details 'Flack H D (1983), Acta Cryst. A39, 876-881'
_refine_ls_abs_structure_Flack 0.26(16)
_refine_ls_extinction_method none
_refine_ls_goodness_of_fit_ref 0.963
_refine_ls_hydrogen_treatment constr
_refine_ls_matrix_type full
_refine_ls_number_parameters 107
_refine_ls_number_reflns 1940
_refine_ls_number_restraints 0
_refine_ls_restrained_S_all 0.963
_refine_ls_R_factor_all 0.1208
_refine_ls_R_factor_gt 0.0499
_refine_ls_shift/su_max 0.000
_refine_ls_shift/su_mean 0.000
_refine_ls_structure_factor_coef Fsqd
_refine_ls_weighting_details 'calc w=1/[\s^2^(Fo^2^)+(0.0200P)^2^] where P=(Fo^2^+2Fc^2^)/3'
_refine_ls_weighting_scheme calc
_refine_ls_wR_factor_gt 0.0848
_refine_ls_wR_factor_ref 0.0999
_reflns_Friedel_coverage 0.67
_reflns_number_gt 1032
_reflns_number_total 1940
_reflns_threshold_expression I>2\s(I)
_cod_data_source_file b404502e.txt
_cod_data_source_block (5)
_cod_depositor_comments
;
The following automatic conversions were performed:

'_chemical_melting_point' value '290--291' was changed to '290.5(5)'
- the average value was taken and precision was estimated.

Automatic conversion script
Id: cif_fix_values 1569 2011-02-09 13:29:24Z adriana 
;
_cod_original_cell_volume 801.4(3)
_cod_database_code 7204881

loop_
_symmetry_equiv_pos_as_xyz
'x, y, z'
'-x+1/2, -y, z+1/2'
'-x, y+1/2, -z+1/2'
'x+1/2, -y+1/2, -z'

loop_
_atom_site_label
_atom_site_type_symbol
_atom_site_fract_x
_atom_site_fract_y
_atom_site_fract_z
_atom_site_U_iso_or_equiv
_atom_site_adp_type
_atom_site_occupancy
_atom_site_symmetry_multiplicity
_atom_site_calc_flag
_atom_site_refinement_flags
_atom_site_disorder_assembly
_atom_site_disorder_group
S S 0.06460(18) 0.09816(16) 0.89501(5) 0.0379(3) Uani 1 1 d . . .
C1 C 0.1753(6) 0.1279(5) 0.81134(17) 0.0261(9) Uani 1 1 d . . .
C2 C 0.3933(6) 0.2104(5) 0.79563(18) 0.0277(9) Uani 1 1 d . . .
H2 H 0.4914 0.2550 0.8315 0.033 Uiso 1 1 calc R . .
C3 C 0.4665(6) 0.2274(4) 0.72839(17) 0.0269(9) Uani 1 1 d . . .
H3 H 0.6142 0.2841 0.7186 0.032 Uiso 1 1 calc R . .
C4 C 0.3263(6) 0.1621(5) 0.67447(19) 0.0270(9) Uani 1 1 d . . .
C5 C 0.1094(6) 0.0808(5) 0.69046(17) 0.0283(9) Uani 1 1 d . . .
H5 H 0.0113 0.0361 0.6546 0.034 Uiso 1 1 calc R . .
C6 C 0.0349(7) 0.0641(4) 0.75773(18) 0.0278(9) Uani 1 1 d . . .
H6 H -0.1137 0.0086 0.7674 0.033 Uiso 1 1 calc R . .
C7 C 0.3056(9) 0.1742(7) 0.9481(3) 0.0424(12) Uani 1 1 d . . .
H71 H 0.444(8) 0.084(6) 0.9377(19) 0.068(14) Uiso 1 1 d . . .
H72 H 0.260(6) 0.143(5) 0.9997(18) 0.046(12) Uiso 1 1 d . . .
H73 H 0.351(5) 0.305(6) 0.9429(16) 0.030(11) Uiso 1 1 d . . .
C8 C 0.4081(7) 0.1774(5) 0.6052(2) 0.0329(9) Uani 1 1 d . . .
C9 C 0.4787(8) 0.1890(6) 0.5493(3) 0.0463(12) Uani 1 1 d . . .
H9 H 0.533(9) 0.198(6) 0.503(2) 0.102(19) Uiso 1 1 d . . .

loop_
_atom_site_aniso_label
_atom_site_aniso_U_11
_atom_site_aniso_U_22
_atom_site_aniso_U_33
_atom_site_aniso_U_23
_atom_site_aniso_U_13
_atom_site_aniso_U_12
S 0.0364(5) 0.0418(6) 0.0355(5) 0.0039(6) 0.0002(5) -0.0038(6)
C1 0.0258(19) 0.025(2) 0.027(2) -0.0012(18) -0.0023(16) 0.0053(17)
C2 0.026(2) 0.023(2) 0.034(2) 0.0021(18) -0.0076(17) -0.0024(17)
C3 0.020(2) 0.0177(19) 0.043(2) 0.0042(17) -0.0037(17) 0.0023(17)
C4 0.029(2) 0.018(2) 0.034(2) 0.0045(18) 0.0022(17) 0.0037(16)
C5 0.026(2) 0.024(2) 0.035(2) 0.0001(19) -0.0074(16) 0.0049(19)
C6 0.0193(19) 0.020(2) 0.044(2) 0.0042(17) 0.0015(17) -0.0035(18)
C7 0.050(3) 0.040(3) 0.037(3) 0.000(2) -0.005(2) -0.010(3)
C8 0.035(2) 0.028(2) 0.036(2) -0.003(2) 0.000(2) 0.0027(19)
C9 0.056(3) 0.040(3) 0.043(3) -0.001(2) 0.004(2) -0.006(2)

loop_
_atom_type_symbol
_atom_type_description
_atom_type_scat_dispersion_real
_atom_type_scat_dispersion_imag
_atom_type_scat_source
C C 0.0033 0.0016 'International Tables Vol C Tables 4.2.6.8 and 6.1.1.4'
H H 0.0000 0.0000 'International Tables Vol C Tables 4.2.6.8 and 6.1.1.4'
S S 0.1246 0.1234 'International Tables Vol C Tables 4.2.6.8 and 6.1.1.4'

loop_
_geom_angle_atom_site_label_1
_geom_angle_atom_site_label_2
_geom_angle_atom_site_label_3
_geom_angle
_geom_angle_site_symmetry_1
_geom_angle_site_symmetry_3
_geom_angle_publ_flag
C1 S C7 103.2(2) . . ?
C6 C1 C2 118.5(3) . . ?
C6 C1 S 117.0(3) . . ?
C2 C1 S 124.5(3) . . ?
C3 C2 C1 120.5(3) . . ?
C3 C2 H2 119.7 . . ?
C1 C2 H2 119.7 . . ?
C2 C3 C4 121.0(3) . . ?
C2 C3 H3 119.5 . . ?
C4 C3 H3 119.5 . . ?
C5 C4 C3 118.1(3) . . ?
C5 C4 C8 121.8(3) . . ?
C3 C4 C8 120.1(3) . . ?
C6 C5 C4 121.1(3) . . ?
C6 C5 H5 119.5 . . ?
C4 C5 H5 119.5 . . ?
C5 C6 C1 120.7(3) . . ?
C5 C6 H6 119.6 . . ?
C1 C6 H6 119.6 . . ?
S C7 H71 105(2) . . ?
S C7 H72 107.4(19) . . ?
H71 C7 H72 104(3) . . ?
S C7 H73 115.7(19) . . ?
H71 C7 H73 113(3) . . ?
H72 C7 H73 111(3) . . ?
C9 C8 C4 178.8(5) . . ?
C8 C9 H9 179(3) . . ?

loop_
_geom_bond_atom_site_label_1
_geom_bond_atom_site_label_2
_geom_bond_distance
_geom_bond_site_symmetry_2
_geom_bond_publ_flag
S C1 1.763(3) . ?
S C7 1.797(4) . ?
C1 C6 1.393(5) . ?
C1 C2 1.403(4) . ?
C2 C3 1.382(4) . ?
C2 H2 0.9500 . ?
C3 C4 1.400(4) . ?
C3 H3 0.9500 . ?
C4 C5 1.395(5) . ?
C4 C8 1.433(5) . ?
C5 C6 1.385(5) . ?
C5 H5 0.9500 . ?
C6 H6 0.9500 . ?
C7 H71 1.04(4) . ?
C7 H72 1.06(3) . ?
C7 H73 0.99(4) . ?
C8 C9 1.166(5) . ?
C9 H9 0.95(4) . ?

loop_
_geom_hbond_atom_site_label_D
_geom_hbond_atom_site_label_H
_geom_hbond_atom_site_label_A
_geom_hbond_distance_DH
_geom_hbond_distance_HA
_geom_hbond_distance_DA
_geom_hbond_angle_DHA
_geom_hbond_site_symmetry_A
C9 H9 S 0.95(4) 3.07(5) 3.673(5) 123(3) 2_554

loop_
_cod_related_entry_id
_cod_related_entry_database
_cod_related_entry_code
1 ChemSpider 4937790
